data_1562845
loop_
_publ_author_name
'Yang, Qian'
'Zhao, Jiong-Peng'
'Liu, Zhong-Yi'

_publ_section_title
;
 Single crystal to single crystal transition in (10, 3)-d framework with
 pyrazine-2-carboxylate ligand: Synthesis, structures and magnetism
;
_journal_name_full 'Journal of Solid State Chemistry'
_journal_page_first 52
_journal_page_last 57
_journal_paper_doi 10.1016/j.jssc.2012.07.050
_journal_volume 196
_journal_year 2012
_chemical_formula_sum 'C6 H9 Cl N2 Ni O4'
_chemical_formula_weight 267.31
_space_group_IT_number 33
_space_group_name_Hall 'P 2c -2n'
_space_group_name_H-M_alt 'P n a 21'
_symmetry_cell_setting orthorhombic
_symmetry_space_group_name_H-M 'P n a 21'
_atom_sites_solution_hydrogens geom
_atom_sites_solution_primary direct
_atom_sites_solution_secondary difmap
_audit_creation_method SHELXL-97
_cell_angle_alpha 90.00
_cell_angle_beta 90.00
_cell_angle_gamma 90.00
_cell_formula_units_Z 4
_cell_length_a 10.545(2)
_cell_length_b 11.200(2)
_cell_length_c 7.8651(16)
_cell_measurement_reflns_used 8496
_cell_measurement_temperature 293(2)
_cell_measurement_theta_max 27.6
_cell_measurement_theta_min 3.2
_cell_volume 928.9(3)
_computing_cell_refinement 'Bruker XSCANS'
_computing_data_collection 'Bruker XSCANS'
_computing_data_reduction 'Bruker SHELXTL'
_computing_molecular_graphics 'Bruker SHELXTL'
_computing_publication_material 'Bruker SHELXTL'
_computing_structure_refinement 'SHELXL-97 (Sheldrick, 1997)'
_computing_structure_solution 'SHELXS-97 (Sheldrick, 1990)'
_diffrn_ambient_temperature 293(2)
_diffrn_measured_fraction_theta_full 0.999
_diffrn_measured_fraction_theta_max 0.999
_diffrn_measurement_device_type 'Bruker P4'
_diffrn_measurement_method '\w scans'
_diffrn_radiation_monochromator graphite
_diffrn_radiation_source 'fine-focus sealed tube'
_diffrn_radiation_type MoK\a
_diffrn_radiation_wavelength 0.71073
_diffrn_reflns_av_R_equivalents 0.0615
_diffrn_reflns_av_sigmaI/netI 0.0516
_diffrn_reflns_limit_h_max 13
_diffrn_reflns_limit_h_min -13
_diffrn_reflns_limit_k_max 14
_diffrn_reflns_limit_k_min -14
_diffrn_reflns_limit_l_max 10
_diffrn_reflns_limit_l_min -10
_diffrn_reflns_number 9117
_diffrn_reflns_theta_full 27.48
_diffrn_reflns_theta_max 27.48
_diffrn_reflns_theta_min 3.16
_diffrn_standards_decay_% none
_diffrn_standards_interval_count 0
_diffrn_standards_interval_time 0
_diffrn_standards_number 0
_exptl_absorpt_coefficient_mu 2.365
_exptl_absorpt_correction_type none
_exptl_crystal_colour green
_exptl_crystal_density_diffrn 1.912
_exptl_crystal_density_method 'not measured'
_exptl_crystal_description block
_exptl_crystal_F_000 544
_exptl_crystal_size_max 0.21
_exptl_crystal_size_mid 0.16
_exptl_crystal_size_min 0.14
_refine_diff_density_max 0.719
_refine_diff_density_min -0.706
_refine_diff_density_rms 0.100
_refine_ls_abs_structure_details 'Flack H D (1983), Acta Cryst. A39, 876-881'
_refine_ls_abs_structure_Flack 0.10(3)
_refine_ls_extinction_method none
_refine_ls_goodness_of_fit_ref 1.053
_refine_ls_hydrogen_treatment mixed
_refine_ls_matrix_type full
_refine_ls_number_parameters 127
_refine_ls_number_reflns 2121
_refine_ls_number_restraints 1
_refine_ls_restrained_S_all 1.052
_refine_ls_R_factor_all 0.0595
_refine_ls_R_factor_gt 0.0495
_refine_ls_shift/su_max 0.007
_refine_ls_shift/su_mean 0.001
_refine_ls_structure_factor_coef Fsqd
_refine_ls_weighting_details 'calc w=1/[\s^2^(Fo^2^)+(0.0552P)^2^+1.2044P] where P=(Fo^2^+2Fc^2^)/3'
_refine_ls_weighting_scheme calc
_refine_ls_wR_factor_gt 0.1144
_refine_ls_wR_factor_ref 0.1202
_reflns_number_gt 1832
_reflns_number_total 2121
_reflns_threshold_expression >2sigma(I)
_cod_data_source_file JSSC-2012-196-52.cif
_cod_data_source_block 1
_cod_depositor_comments
;
The following automatic conversions were performed:

data item '_symmetry_cell_setting' value 'Orthorhombic' was changed
to 'orthorhombic' in accordance with the built-in table derived from
the CIF Core dictionary named 'cif_core.dic' version 2.4.5 last
updated on 2014-11-21.

Automatic conversion script
Id: cif_fix_values 8369 2020-08-20 11:38:08Z andrius 
;
_cod_original_sg_symbol_H-M Pna2(1)
_cod_database_code 1562845

loop_
_symmetry_equiv_pos_as_xyz
'x, y, z'
'-x, -y, z+1/2'
'x+1/2, -y+1/2, z'
'-x+1/2, y+1/2, z+1/2'

loop_
_atom_site_label
_atom_site_type_symbol
_atom_site_fract_x
_atom_site_fract_y
_atom_site_fract_z
_atom_site_U_iso_or_equiv
_atom_site_adp_type
_atom_site_occupancy
_atom_site_symmetry_multiplicity
_atom_site_calc_flag
_atom_site_refinement_flags
_atom_site_disorder_assembly
_atom_site_disorder_group
Ni1 Ni 0.78455(5) 0.67890(5) 0.25699(10) 0.0288(2) Uani 1 1 d . . .
Cl1 Cl 0.71866(16) 0.56107(14) 0.0081(3) 0.0478(4) Uani 1 1 d . . .
O2 O 0.5993(3) 0.7327(3) 0.2864(6) 0.0348(10) Uani 1 1 d . . .
O1W O 0.8310(5) 0.7777(4) 0.4743(6) 0.0504(12) Uani 1 1 d . . .
H1WA H 0.8137 0.7699 0.5792 0.060 Uiso 1 1 d R . .
H1WB H 0.8551 0.8487 0.4535 0.060 Uiso 1 1 d R . .
N1 N 0.7892(4) 0.8368(4) 0.1183(7) 0.0301(11) Uani 1 1 d . . .
C1 C 0.5709(5) 0.8271(4) 0.2111(7) 0.0256(12) Uani 1 1 d . . .
C5 C 0.8810(5) 0.8879(5) 0.0307(9) 0.0378(15) Uani 1 1 d . . .
H7 H 0.9624 0.8562 0.0363 0.045 Uiso 1 1 calc R . .
C2 C 0.6745(5) 0.8875(5) 0.1099(8) 0.0278(11) Uani 1 1 d . . .
C3 C 0.6531(5) 0.9854(5) 0.0088(8) 0.0323(12) Uani 1 1 d . . .
H3 H 0.5720 1.0178 0.0043 0.039 Uiso 1 1 calc R . .
C4 C 0.8596(5) 0.9863(5) -0.0681(9) 0.0366(14) Uani 1 1 d . . .
H8 H 0.9273 1.0199 -0.1268 0.044 Uiso 1 1 calc R . .
N2 N 0.7456(5) 1.0356(4) -0.0834(7) 0.0324(11) Uani 1 1 d . . .
O1 O 0.4647(3) 0.8758(3) 0.2072(6) 0.0328(9) Uani 1 1 d . . .
O3 O 0.7040(8) 0.7526(9) 0.746(2) 0.160(4) Uani 1 1 d . . .
H6 H 0.7146 0.7548 0.8535 0.192 Uiso 1 1 d R . .
C6 C 0.5624(13) 0.7710(18) 0.710(3) 0.175(8) Uani 1 1 d . . .

loop_
_atom_site_aniso_label
_atom_site_aniso_U_11
_atom_site_aniso_U_22
_atom_site_aniso_U_33
_atom_site_aniso_U_23
_atom_site_aniso_U_13
_atom_site_aniso_U_12
Ni1 0.0210(3) 0.0189(3) 0.0466(4) 0.0090(4) 0.0042(4) 0.0021(2)
Cl1 0.0474(10) 0.0358(8) 0.0601(10) -0.0018(8) -0.0055(9) -0.0010(7)
O2 0.0252(17) 0.0253(16) 0.054(3) 0.015(2) 0.0042(19) -0.0006(14)
O1W 0.069(3) 0.034(2) 0.049(3) 0.000(2) -0.001(3) -0.008(2)
N1 0.023(2) 0.025(2) 0.042(3) 0.006(2) 0.002(2) 0.0007(18)
C1 0.022(2) 0.019(2) 0.036(3) -0.005(2) 0.004(2) -0.0025(18)
C5 0.024(3) 0.031(3) 0.059(4) 0.012(3) 0.001(3) 0.004(2)
C2 0.021(3) 0.020(2) 0.042(3) -0.001(2) -0.001(2) 0.003(2)
C3 0.029(3) 0.023(2) 0.045(3) 0.005(3) 0.008(3) 0.004(2)
C4 0.016(3) 0.038(3) 0.056(4) 0.011(3) 0.008(3) -0.003(2)
N2 0.025(2) 0.022(2) 0.051(3) 0.007(2) -0.001(2) -0.0027(19)
O1 0.0213(17) 0.0224(16) 0.055(3) 0.0036(16) 0.0045(17) 0.0016(14)
O3 0.151(9) 0.144(8) 0.185(10) -0.071(11) 0.021(10) -0.005(6)
C6 0.088(9) 0.216(17) 0.22(2) -0.006(18) -0.004(13) -0.012(11)

loop_
_atom_type_symbol
_atom_type_description
_atom_type_scat_dispersion_real
_atom_type_scat_dispersion_imag
_atom_type_scat_source
C C 0.0033 0.0016 'International Tables Vol C Tables 4.2.6.8 and 6.1.1.4'
H H 0.0000 0.0000 'International Tables Vol C Tables 4.2.6.8 and 6.1.1.4'
N N 0.0061 0.0033 'International Tables Vol C Tables 4.2.6.8 and 6.1.1.4'
O O 0.0106 0.0060 'International Tables Vol C Tables 4.2.6.8 and 6.1.1.4'
Cl Cl 0.1484 0.1585 'International Tables Vol C Tables 4.2.6.8 and 6.1.1.4'
Ni Ni 0.3393 1.1124 'International Tables Vol C Tables 4.2.6.8 and 6.1.1.4'

loop_
_geom_angle_atom_site_label_1
_geom_angle_atom_site_label_2
_geom_angle_atom_site_label_3
_geom_angle
_geom_angle_site_symmetry_1
_geom_angle_site_symmetry_3
O1 Ni1 O2 175.31(18) 3_565 .
O1 Ni1 N2 91.53(18) 3_565 4_645
O2 Ni1 N2 90.75(17) . 4_645
O1 Ni1 N1 97.65(17) 3_565 .
O2 Ni1 N1 80.35(16) . .
N2 Ni1 N1 170.2(2) 4_645 .
O1 Ni1 O1W 95.62(18) 3_565 .
O2 Ni1 O1W 88.59(19) . .
N2 Ni1 O1W 87.2(2) 4_645 .
N1 Ni1 O1W 88.4(2) . .
O1 Ni1 Cl1 87.09(13) 3_565 .
O2 Ni1 Cl1 88.76(13) . .
N2 Ni1 Cl1 91.34(17) 4_645 .
N1 Ni1 Cl1 92.60(16) . .
O1W Ni1 Cl1 176.95(15) . .
C1 O2 Ni1 115.0(3) . .
Ni1 O1W H1WA 133.4 . .
Ni1 O1W H1WB 114.0 . .
H1WA O1W H1WB 110.4 . .
C5 N1 C2 117.0(5) . .
C5 N1 Ni1 131.3(4) . .
C2 N1 Ni1 111.4(4) . .
O1 C1 O2 126.7(5) . .
O1 C1 C2 116.1(4) . .
O2 C1 C2 117.1(4) . .
N1 C5 C4 121.7(5) . .
N1 C5 H7 119.2 . .
C4 C5 H7 119.2 . .
N1 C2 C3 121.0(5) . .
N1 C2 C1 116.0(5) . .
C3 C2 C1 123.0(5) . .
N2 C3 C2 122.0(5) . .
N2 C3 H3 119.0 . .
C2 C3 H3 119.0 . .
N2 C4 C5 122.4(5) . .
N2 C4 H8 118.8 . .
C5 C4 H8 118.8 . .
C4 N2 C3 115.8(5) . .
C4 N2 Ni1 121.2(4) . 4_654
C3 N2 Ni1 123.0(4) . 4_654
C1 O1 Ni1 134.7(3) . 3_465
C6 O3 H6 108.0 . .

loop_
_geom_bond_atom_site_label_1
_geom_bond_atom_site_label_2
_geom_bond_distance
_geom_bond_site_symmetry_2
Ni1 O1 2.034(4) 3_565
Ni1 O2 2.057(4) .
Ni1 N2 2.062(5) 4_645
Ni1 N1 2.079(5) .
Ni1 O1W 2.094(5) .
Ni1 Cl1 2.461(2) .
O2 C1 1.248(6) .
O1W H1WA 0.8500 .
O1W H1WB 0.8500 .
N1 C5 1.319(8) .
N1 C2 1.338(7) .
C1 O1 1.246(6) .
C1 C2 1.511(7) .
C5 C4 1.367(8) .
C5 H7 0.9300 .
C2 C3 1.373(8) .
C3 N2 1.339(7) .
C3 H3 0.9300 .
C4 N2 1.329(7) .
C4 H8 0.9300 .
N2 Ni1 2.062(5) 4_654
O1 Ni1 2.034(4) 3_465
O3 C6 1.534(14) .
O3 H6 0.8500 .

loop_
_geom_hbond_atom_site_label_D
_geom_hbond_atom_site_label_H
_geom_hbond_atom_site_label_A
_geom_hbond_distance_DH
_geom_hbond_distance_HA
_geom_hbond_distance_DA
_geom_hbond_angle_DHA
_geom_hbond_site_symmetry_A
O1W H1WA O3 0.85 1.76 2.541(15) 151.3 .
O1W H1WB Cl1 0.85 2.54 3.227(5) 138.7 4_655
O3 H6 Cl1 0.85 2.49 2.976(15) 117.5 1_556

loop_
_geom_torsion_atom_site_label_1
_geom_torsion_atom_site_label_2
_geom_torsion_atom_site_label_3
_geom_torsion_atom_site_label_4
_geom_torsion
_geom_torsion_site_symmetry_1
_geom_torsion_site_symmetry_2
_geom_torsion_site_symmetry_3
_geom_torsion_site_symmetry_4
O1 Ni1 O2 C1 -63.4(19) 3_565 . . .
N2 Ni1 O2 C1 177.5(4) 4_645 . . .
N1 Ni1 O2 C1 1.7(4) . . . .
O1W Ni1 O2 C1 90.4(4) . . . .
Cl1 Ni1 O2 C1 -91.2(4) . . . .
O1 Ni1 N1 C5 -2.2(6) 3_565 . . .
O2 Ni1 N1 C5 -177.9(6) . . . .
N2 Ni1 N1 C5 156.9(11) 4_645 . . .
O1W Ni1 N1 C5 93.3(6) . . . .
Cl1 Ni1 N1 C5 -89.6(6) . . . .
O1 Ni1 N1 C2 172.3(4) 3_565 . . .
O2 Ni1 N1 C2 -3.5(4) . . . .
N2 Ni1 N1 C2 -28.7(15) 4_645 . . .
O1W Ni1 N1 C2 -92.3(4) . . . .
Cl1 Ni1 N1 C2 84.8(4) . . . .
Ni1 O2 C1 O1 178.5(4) . . . .
Ni1 O2 C1 C2 0.3(6) . . . .
C2 N1 C5 C4 -1.8(10) . . . .
Ni1 N1 C5 C4 172.4(5) . . . .
C5 N1 C2 C3 2.6(9) . . . .
Ni1 N1 C2 C3 -172.7(5) . . . .
C5 N1 C2 C1 179.9(5) . . . .
Ni1 N1 C2 C1 4.6(6) . . . .
O1 C1 C2 N1 178.2(5) . . . .
O2 C1 C2 N1 -3.4(7) . . . .
O1 C1 C2 C3 -4.6(8) . . . .
O2 C1 C2 C3 173.8(5) . . . .
N1 C2 C3 N2 -1.0(9) . . . .
C1 C2 C3 N2 -178.1(5) . . . .
N1 C5 C4 N2 -0.7(11) . . . .
C5 C4 N2 C3 2.2(9) . . . .
C5 C4 N2 Ni1 -177.0(5) . . . 4_654
C2 C3 N2 C4 -1.4(9) . . . .
C2 C3 N2 Ni1 177.8(5) . . . 4_654
O2 C1 O1 Ni1 -17.8(9) . . . 3_465
C2 C1 O1 Ni1 160.4(4) . . . 3_465
